data_7707181
loop_
_publ_author_name
'Thomas, Fabian'
'Oster, Matthias'
'Sch\"on, Florian'
'G\"obgen, Kai C'
'Amarouch, Benedikt'
'Steden, Dominik'
'Hoffmann, Alexander'
'Herres-Pawlis, Sonja'

_publ_section_title
;
 A new generation of terminal copper nitrenes and their application in
 aromatic C-H amination reactions.
;
_journal_issue 19
_journal_name_full 'Dalton transactions (Cambridge, England : 2003)'
_journal_page_first 6444
_journal_page_last 6462
_journal_paper_doi 10.1039/d1dt00832c
_journal_volume 50
_journal_year 2021
_chemical_formula_moiety 'C38 H29 Cl Cu N6, F6 P, 1.5(C H2 Cl2)'
_chemical_formula_sum 'C39.5 H32 Cl4 Cu F6 N6 P'
_chemical_formula_weight 941.02
_space_group_crystal_system triclinic
_space_group_IT_number 2
_space_group_name_Hall '-P 1'
_space_group_name_H-M_alt 'P -1'
_atom_sites_solution_hydrogens geom
_audit_creation_method SHELXL-2018/3
_audit_update_record
;
2019-10-30 deposited with the CCDC.	2021-04-19 downloaded from the CCDC.
;
_cell_angle_alpha 89.59(3)
_cell_angle_beta 76.64(3)
_cell_angle_gamma 87.33(3)
_cell_formula_units_Z 4
_cell_length_a 11.931(2)
_cell_length_b 15.931(3)
_cell_length_c 21.581(4)
_cell_measurement_reflns_used 15826
_cell_measurement_temperature 100(2)
_cell_measurement_theta_max 69.87
_cell_measurement_theta_min 3.81
_cell_volume 3986.6(13)
_computing_cell_refinement
;
X-Area Recipe 1.33.0.0 (STOE, 2015)
;
_computing_data_collection
;
X-Area Pilatus3_SV 1.31.144.0 (STOE, 2018)
;
_computing_data_reduction
;
X-Area Integrate 1.73.0.0 (STOE, 2018)
X-Area LANA 1.72.3.0 (STOE, 2018)
;
_computing_molecular_graphics 'Bruker SHELXTL'
_computing_publication_material
;
STOE & Cie GmbH, X-Area, software package for collecting single-crystal or
multi-domain crystal data on STOE area-detector diffractometers, for image 
processing, for the correction and scaling of reflection intensities and 
for outlier rejection, version 1.82, Darmstadt 2018
;
_computing_structure_refinement 'SHELXL-2018/3 (Sheldrick, 2018)'
_computing_structure_solution 'SHELXS-97 (Sheldrick, 1990)'
_diffrn_ambient_temperature 100
_diffrn_detector Pilatus200K
_diffrn_detector_area_resol_mean 5.81
_diffrn_detector_type 'DECTRIS PILATUS 200K'
_diffrn_measured_fraction_theta_full 0.753
_diffrn_measured_fraction_theta_max 0.850
_diffrn_measurement_details ' 3869 frames, detector distance = 65 mm'
_diffrn_measurement_device 'Eulerian 4-circle diffractometer'
_diffrn_measurement_device_type 'STOE STADIVARI'
_diffrn_measurement_method 'rotation method, \w scans'
_diffrn_radiation_collimation '0.5 mm diameter'
_diffrn_radiation_monochromator 'Graded multilayer mirror'
_diffrn_radiation_polarisn_norm 270
_diffrn_radiation_probe x-ray
_diffrn_radiation_type 'Cu K\a'
_diffrn_radiation_wavelength 1.54186
_diffrn_reflns_av_R_equivalents 0.1012
_diffrn_reflns_av_unetI/netI 0.1499
_diffrn_reflns_Laue_measured_fraction_full 0.753
_diffrn_reflns_Laue_measured_fraction_max 0.850
_diffrn_reflns_limit_h_max 14
_diffrn_reflns_limit_h_min -12
_diffrn_reflns_limit_k_max 19
_diffrn_reflns_limit_k_min -11
_diffrn_reflns_limit_l_max 25
_diffrn_reflns_limit_l_min -26
_diffrn_reflns_number 23297
_diffrn_reflns_point_group_measured_fraction_full 0.753
_diffrn_reflns_point_group_measured_fraction_max 0.850
_diffrn_reflns_theta_full 25.000
_diffrn_reflns_theta_max 70.093
_diffrn_reflns_theta_min 4.613
_diffrn_source 'GeniX 3D HF Cu'
_diffrn_source_current 1.000
_diffrn_source_power 0.050
_diffrn_source_voltage 50
_exptl_absorpt_coefficient_mu 4.205
_exptl_absorpt_correction_T_max 0.5439
_exptl_absorpt_correction_T_min 0.0028
_exptl_absorpt_correction_type multi-scan
_exptl_absorpt_process_details
;
STOE X-Red32, absorption correction by Gaussian integration, analogous to
P. Coppens, "The Evaluation of Absorption and Extinction in Single-Crystal
Structure Analysis", published in: F. R. Ahmed (Editor), "Crystallographic
Computing", Munksgaard, Copenhagen (1970), 255 - 270.
Afterwards scaling of reflection intensities was performed within STOE LANA.
J. Koziskova, F. Hahn, J. Richter, J. Kozisek, "Comparison of different
absorption corrections on the model structure of tetrakis(\m~2~-acetato)-
diaqua-di-copper(II)", Acta Chimica Slovaca, vol. 9, no. 2, 2016, pp. 136 - 140.
Finally a spherical absorption correction was done within STOE LANA.
;
_exptl_crystal_colour colorless
_exptl_crystal_density_diffrn 1.568
_exptl_crystal_description rod
_exptl_crystal_F_000 1908
_exptl_crystal_size_max 0.210
_exptl_crystal_size_mid 0.130
_exptl_crystal_size_min 0.080
_refine_diff_density_max 0.881
_refine_diff_density_min -1.168
_refine_diff_density_rms 0.120
_refine_ls_extinction_method none
_refine_ls_goodness_of_fit_ref 0.978
_refine_ls_hydrogen_treatment constr
_refine_ls_matrix_type full
_refine_ls_number_parameters 1038
_refine_ls_number_reflns 12881
_refine_ls_number_restraints 6
_refine_ls_restrained_S_all 0.979
_refine_ls_R_factor_all 0.1502
_refine_ls_R_factor_gt 0.0823
_refine_ls_shift/su_max 0.000
_refine_ls_shift/su_mean 0.000
_refine_ls_structure_factor_coef Fsqd
_refine_ls_weighting_details 'w=1/[\s^2^(Fo^2^)+(0.1241P)^2^] where P=(Fo^2^+2Fc^2^)/3'
_refine_ls_weighting_scheme calc
_refine_ls_wR_factor_gt 0.2177
_refine_ls_wR_factor_ref 0.2393
_reflns_Friedel_coverage 0.000
_reflns_number_gt 6383
_reflns_number_total 12881
_reflns_threshold_expression 'I > 2\s(I)'
_cod_data_source_file d1dt00832c2.cif
_cod_data_source_block C2
_cod_depositor_comments
;
Adding full bibliography for 7707179--7707183.cif.

2024-09-23
Z value and formula fixed to values more according to usual
chemical conventions.                 miguel
;
_cod_original_formula_sum 'C79 H64 Cl8 Cu2 F12 N12 P2'
_cod_original_formula_weight 1882.04
_cod_original_formula_moiety '2(C38 H29 Cl Cu N6), 2(F6 P), 3(C H2 Cl2)'
_cod_original_formula_units_Z 2
_cod_original_cell_volume 3986.6(15)
_cod_database_code 7707181
_shelx_shelxl_version_number 2018/3
_shelx_space_group_comment
;
The symmetry employed for this shelxl refinement is uniquely defined
by the following loop, which should always be used as a source of
symmetry information in preference to the above space-group names.
They are only intended as comments.
;
_shelx_estimated_absorpt_t_min 0.472
_shelx_estimated_absorpt_t_max 0.730

loop_
_space_group_symop_operation_xyz
'x, y, z'
'-x, -y, -z'

loop_
_atom_site_label
_atom_site_type_symbol
_atom_site_fract_x
_atom_site_fract_y
_atom_site_fract_z
_atom_site_U_iso_or_equiv
_atom_site_adp_type
_atom_site_occupancy
_atom_site_site_symmetry_order
_atom_site_calc_flag
_atom_site_refinement_flags_posn
_atom_site_refinement_flags_adp
_atom_site_refinement_flags_occupancy
_atom_site_disorder_assembly
_atom_site_disorder_group
Cu1 Cu 0.32340(10) 0.51844(7) 0.22713(5) 0.0271(3) Uani 1 1 d . . . . .
N1 N 0.1879(5) 0.6723(4) 0.2771(3) 0.0218(13) Uani 1 1 d . . . . .
Cl1 Cl 0.3973(3) 0.61456(14) 0.51103(11) 0.0601(8) Uani 1 1 d . . . . .
C1 C 0.2988(6) 0.6848(4) 0.2938(3) 0.0219(16) Uani 1 1 d . . . . .
H1 H 0.291988 0.740990 0.315087 0.026 Uiso 1 1 calc R U . . .
C3 C 0.0041(7) 0.6693(5) 0.2805(3) 0.0266(17) Uani 1 1 d . . . . .
H3 H -0.076814 0.681174 0.289921 0.032 Uiso 1 1 calc R U . . .
N3 N 0.3906(5) 0.6891(3) 0.2363(3) 0.0201(13) Uani 1 1 d . . . . .
C4 C 0.0666(6) 0.6037(5) 0.2417(3) 0.0251(16) Uani 1 1 d . . . . .
N4 N 0.4231(5) 0.6189(4) 0.1978(3) 0.0245(14) Uani 1 1 d . . . . .
C6 C 0.0040(7) 0.7889(5) 0.4034(3) 0.0291(17) Uani 1 1 d . . . . .
H6 H -0.033132 0.739430 0.420227 0.035 Uiso 1 1 calc R U . . .
C7 C -0.0104(8) 0.8609(6) 0.4404(4) 0.040(2) Uani 1 1 d . . . . .
H7 H -0.055254 0.860208 0.482921 0.048 Uiso 1 1 calc R U . . .
C8 C 0.0413(7) 0.9348(5) 0.4152(4) 0.0312(18) Uani 1 1 d . . . . .
H8 H 0.029625 0.984771 0.440071 0.037 Uiso 1 1 calc R U . . .
C9 C 0.1091(7) 0.9346(5) 0.3542(4) 0.0312(18) Uani 1 1 d . . . . .
H9 H 0.146002 0.984133 0.337474 0.037 Uiso 1 1 calc R U . . .
C10 C 0.1239(7) 0.8618(5) 0.3168(4) 0.0278(17) Uani 1 1 d . . . . .
H10 H 0.169153 0.862232 0.274374 0.033 Uiso 1 1 calc R U . . .
C11 C 0.0215(7) 0.5426(5) 0.2031(3) 0.0263(17) Uani 1 1 d . . . . .
C12 C -0.0960(8) 0.5366(6) 0.2127(5) 0.047(2) Uani 1 1 d . . . . .
H12 H -0.146734 0.569841 0.244517 0.056 Uiso 1 1 calc R U . . .
C13 C -0.1414(9) 0.4805(6) 0.1748(5) 0.054(3) Uani 1 1 d . . . . .
H13 H -0.222460 0.476812 0.181144 0.065 Uiso 1 1 calc R U . . .
C14 C -0.0698(8) 0.4325(6) 0.1297(5) 0.048(2) Uani 1 1 d . . . . .
H14 H -0.100548 0.395655 0.104061 0.057 Uiso 1 1 calc R U . . .
C15 C 0.0495(8) 0.4372(6) 0.1209(4) 0.045(2) Uani 1 1 d . . . . .
H15 H 0.099741 0.401950 0.090207 0.054 Uiso 1 1 calc R U . . .
C16 C 0.0947(8) 0.4925(5) 0.1563(4) 0.037(2) Uani 1 1 d . . . . .
H16 H 0.175906 0.496664 0.148958 0.045 Uiso 1 1 calc R U . . .
C17 C 0.4429(7) 0.7586(5) 0.2070(3) 0.0248(16) Uani 1 1 d . . . . .
C18 C 0.5093(7) 0.7329(5) 0.1489(3) 0.0260(17) Uani 1 1 d . . . . .
H18 H 0.555028 0.766516 0.117209 0.031 Uiso 1 1 calc R U . . .
C19 C 0.4948(6) 0.6449(5) 0.1466(3) 0.0246(16) Uani 1 1 d . . . . .
C20 C 0.4273(6) 0.8420(4) 0.2374(3) 0.0227(16) Uani 1 1 d . . . . .
C21 C 0.4447(6) 0.8544(5) 0.2984(3) 0.0240(16) Uani 1 1 d . . . . .
H21 H 0.464558 0.807690 0.321960 0.029 Uiso 1 1 calc R U . . .
C22 C 0.4333(6) 0.9339(5) 0.3246(4) 0.0282(18) Uani 1 1 d . . . . .
H22 H 0.445689 0.941987 0.366086 0.034 Uiso 1 1 calc R U . . .
C23 C 0.4035(7) 1.0028(5) 0.2900(4) 0.0328(19) Uani 1 1 d . . . . .
H23 H 0.394156 1.057398 0.308354 0.039 Uiso 1 1 calc R U . . .
C24 C 0.3879(7) 0.9918(5) 0.2301(4) 0.0316(18) Uani 1 1 d . . . . .
H24 H 0.368173 1.038997 0.206963 0.038 Uiso 1 1 calc R U . . .
C25 C 0.4004(7) 0.9121(5) 0.2024(4) 0.0280(17) Uani 1 1 d . . . . .
H25 H 0.390844 0.905170 0.160218 0.034 Uiso 1 1 calc R U . . .
C26 C 0.5525(7) 0.5861(5) 0.0949(4) 0.0301(18) Uani 1 1 d . . . . .
C27 C 0.5812(7) 0.5030(5) 0.1083(4) 0.0314(18) Uani 1 1 d . . . . .
H27 H 0.561711 0.483715 0.151033 0.038 Uiso 1 1 calc R U . . .
C28 C 0.6372(8) 0.4485(6) 0.0606(4) 0.042(2) Uani 1 1 d . . . . .
H28 H 0.655885 0.391859 0.069905 0.050 Uiso 1 1 calc R U . . .
C29 C 0.6663(8) 0.4789(6) -0.0026(4) 0.045(2) Uani 1 1 d . . . . .
H29 H 0.706168 0.442468 -0.035894 0.053 Uiso 1 1 calc R U . . .
C30 C 0.6378(8) 0.5605(5) -0.0166(4) 0.040(2) Uani 1 1 d . . . . .
H30 H 0.656227 0.579704 -0.059399 0.048 Uiso 1 1 calc R U . . .
C31 C 0.5819(7) 0.6143(5) 0.0323(4) 0.035(2) Uani 1 1 d . . . . .
H31 H 0.563565 0.670978 0.022924 0.042 Uiso 1 1 calc R U . . .
C32 C 0.3259(6) 0.6206(4) 0.3409(3) 0.0230(16) Uani 1 1 d . . . . .
C33 C 0.3430(7) 0.6464(5) 0.3978(3) 0.0314(18) Uani 1 1 d . . . . .
H33 H 0.337154 0.704273 0.409060 0.038 Uiso 1 1 calc R U . . .
C34 C 0.3695(8) 0.5850(5) 0.4389(4) 0.037(2) Uani 1 1 d . . . . .
C35 C 0.3720(7) 0.5006(5) 0.4229(4) 0.0325(19) Uani 1 1 d . . . . .
H35 H 0.386007 0.457608 0.451209 0.039 Uiso 1 1 calc R U . . .
C36 C 0.3534(7) 0.4822(5) 0.3646(4) 0.0299(18) Uani 1 1 d . . . . .
H36 H 0.355841 0.424667 0.352997 0.036 Uiso 1 1 calc R U . . .
N101 N 0.9073(6) 0.9849(4) 0.2472(3) 0.0280(14) Uani 1 1 d . . . . .
C101 C 0.7834(7) 0.9981(5) 0.2723(4) 0.0285(18) Uani 1 1 d . . . . .
H101 H 0.771807 1.051405 0.297632 0.034 Uiso 1 1 calc R U . . .
N102 N 0.9475(6) 0.9161(4) 0.2095(3) 0.0272(14) Uani 1 1 d . . . . .
C102 C 0.9876(7) 1.0450(5) 0.2385(4) 0.0292(18) Uani 1 1 d . . . . .
N103 N 0.7373(6) 0.9322(4) 0.3156(3) 0.0302(15) Uani 1 1 d . . . . .
C103 C 1.0807(7) 1.0140(5) 0.1958(4) 0.0290(17) Uani 1 1 d . . . . .
H103 H 1.150908 1.041107 0.180278 0.035 Uiso 1 1 calc R U . . .
N104 N 0.7397(5) 0.8508(4) 0.2940(3) 0.0267(14) Uani 1 1 d . . . . .
C104 C 1.0540(7) 0.9327(5) 0.1786(3) 0.0272(17) Uani 1 1 d . . . . .
N105 N 0.7204(6) 0.9459(4) 0.1793(3) 0.0303(15) Uani 1 1 d . . . . .
C106 C 0.9813(10) 1.2007(6) 0.2347(5) 0.057(3) Uani 1 1 d . . . . .
H106 H 1.000422 1.197549 0.189548 0.068 Uiso 1 1 calc R U . . .
C107 C 0.9686(12) 1.2771(7) 0.2646(7) 0.078(4) Uani 1 1 d . . . . .
H107 H 0.983201 1.326600 0.239720 0.093 Uiso 1 1 calc R U . . .
C108 C 0.9359(12) 1.2838(7) 0.3282(6) 0.074(4) Uani 1 1 d . . . . .
H108 H 0.924852 1.337915 0.347532 0.088 Uiso 1 1 calc R U . . .
C109 C 0.9181(9) 1.2125(6) 0.3665(5) 0.053(3) Uani 1 1 d . . . . .
H109 H 0.896066 1.217454 0.411564 0.064 Uiso 1 1 calc R U . . .
C110 C 0.9332(8) 1.1334(6) 0.3370(4) 0.042(2) Uani 1 1 d . . . . .
H110 H 0.921042 1.084170 0.362347 0.050 Uiso 1 1 calc R U . . .
C111 C 1.1309(7) 0.8718(5) 0.1357(3) 0.0290(17) Uani 1 1 d . . . . .
C112 C 1.2245(7) 0.8996(5) 0.0890(4) 0.0310(18) Uani 1 1 d . . . . .
H112 H 1.236510 0.958027 0.084111 0.037 Uiso 1 1 calc R U . . .
C113 C 1.2984(7) 0.8432(6) 0.0506(4) 0.038(2) Uani 1 1 d . . . . .
H113 H 1.361012 0.862847 0.019136 0.045 Uiso 1 1 calc R U . . .
C114 C 1.2829(7) 0.7573(5) 0.0571(4) 0.036(2) Uani 1 1 d . . . . .
H114 H 1.334356 0.718712 0.029976 0.044 Uiso 1 1 calc R U . . .
C115 C 1.1929(8) 0.7283(5) 0.1029(4) 0.042(2) Uani 1 1 d . . . . .
H115 H 1.182525 0.669656 0.107448 0.050 Uiso 1 1 calc R U . . .
C116 C 1.1170(8) 0.7845(5) 0.1427(4) 0.036(2) Uani 1 1 d . . . . .
H116 H 1.055670 0.764015 0.174569 0.043 Uiso 1 1 calc R U . . .
C117 C 0.6993(7) 0.9361(5) 0.3801(3) 0.0263(17) Uani 1 1 d . . . . .
C118 C 0.6784(7) 0.8547(5) 0.4011(4) 0.0280(17) Uani 1 1 d . . . . .
H118 H 0.652662 0.836477 0.443863 0.034 Uiso 1 1 calc R U . . .
C119 C 0.7029(7) 0.8056(5) 0.3468(4) 0.0280(17) Uani 1 1 d . . . . .
C120 C 0.6814(7) 1.0145(5) 0.4183(3) 0.0306(18) Uani 1 1 d . . . . .
C121 C 0.7295(7) 1.0202(5) 0.4707(4) 0.0331(19) Uani 1 1 d . . . . .
H121 H 0.778252 0.975333 0.480002 0.040 Uiso 1 1 calc R U . . .
C122 C 0.7075(9) 1.0900(6) 0.5094(4) 0.045(2) Uani 1 1 d . . . . .
H122 H 0.740572 1.093756 0.545235 0.054 Uiso 1 1 calc R U . . .
C123 C 0.6357(10) 1.1553(6) 0.4950(5) 0.061(3) Uani 1 1 d . . . . .
H123 H 0.619222 1.203688 0.521607 0.073 Uiso 1 1 calc R U . . .
C124 C 0.5893(9) 1.1507(6) 0.4436(4) 0.049(3) Uani 1 1 d . . . . .
H124 H 0.540558 1.195865 0.434755 0.059 Uiso 1 1 calc R U . . .
C125 C 0.6114(8) 1.0820(6) 0.4040(4) 0.039(2) Uani 1 1 d . . . . .
H125 H 0.579932 1.079995 0.367507 0.047 Uiso 1 1 calc R U . . .
C126 C 0.6886(7) 0.7131(5) 0.3446(3) 0.0281(17) Uani 1 1 d . . . . .
C127 C 0.6506(7) 0.6775(5) 0.2941(4) 0.0300(18) Uani 1 1 d . . . . .
H127 H 0.638004 0.711821 0.259884 0.036 Uiso 1 1 calc R U . . .
C128 C 0.6317(7) 0.5924(5) 0.2942(4) 0.035(2) Uani 1 1 d . . . . .
H128 H 0.604259 0.568577 0.260561 0.042 Uiso 1 1 calc R U . . .
C129 C 0.6529(8) 0.5412(5) 0.3439(4) 0.039(2) Uani 1 1 d . . . . .
H129 H 0.640274 0.482736 0.343970 0.047 Uiso 1 1 calc R U . . .
C130 C 0.6928(8) 0.5772(5) 0.3933(4) 0.041(2) Uani 1 1 d . . . . .
H130 H 0.709030 0.543119 0.426753 0.049 Uiso 1 1 calc R U . . .
C131 C 0.7083(8) 0.6625(5) 0.3933(4) 0.036(2) Uani 1 1 d . . . . .
H131 H 0.733251 0.686757 0.427565 0.043 Uiso 1 1 calc R U . . .
C132 C 0.7218(7) 1.0120(5) 0.2186(4) 0.0303(18) Uani 1 1 d . . . . .
C133 C 0.6781(7) 1.0907(5) 0.2072(4) 0.0313(18) Uani 1 1 d . . . . .
H133 H 0.679062 1.136453 0.235073 0.038 Uiso 1 1 calc R U . . .
C134 C 0.6335(8) 1.1011(5) 0.1551(4) 0.038(2) Uani 1 1 d . . . . .
C135 C 0.6312(8) 1.0339(6) 0.1143(4) 0.038(2) Uani 1 1 d . . . . .
H135 H 0.600387 1.040666 0.077675 0.046 Uiso 1 1 calc R U . . .
C136 C 0.6754(8) 0.9578(6) 0.1297(4) 0.037(2) Uani 1 1 d . . . . .
H136 H 0.673379 0.911040 0.103013 0.044 Uiso 1 1 calc R U . . .
C301 C 0.2860(10) 0.2408(5) 0.2218(4) 0.048(2) Uani 1 1 d . . . . .
H30A H 0.291431 0.216697 0.179539 0.071 Uiso 1 1 calc R U . . .
H30B H 0.209986 0.230780 0.249145 0.071 Uiso 1 1 calc R U . . .
H30C H 0.346021 0.214210 0.240684 0.071 Uiso 1 1 calc R U . . .
C302 C 0.3020(7) 0.3318(5) 0.2161(4) 0.0341(19) Uani 1 1 d . . . . .
N303 N 0.3160(6) 0.4022(4) 0.2130(3) 0.0303(15) Uani 1 1 d . . . . .
C402 C 0.8819(10) 0.6352(7) 0.0521(5) 0.061(3) Uani 1 1 d . . . . .
H40A H 0.818980 0.596350 0.057870 0.092 Uiso 1 1 calc R U . . .
H40B H 0.954061 0.603760 0.052946 0.092 Uiso 1 1 calc R U . . .
H40C H 0.889738 0.663663 0.010969 0.092 Uiso 1 1 calc R U . . .
C403 C 0.8562(8) 0.6977(5) 0.1034(4) 0.038(2) Uani 1 1 d . . . . .
N404 N 0.8381(6) 0.7459(4) 0.1421(3) 0.0340(16) Uani 1 1 d . . . . .
C105 C 0.9658(7) 1.1264(5) 0.2713(4) 0.035(2) Uani 1 1 d . . . . .
C5 C 0.0717(7) 0.7883(5) 0.3422(3) 0.0260(17) Uani 1 1 d . . . . .
N5 N 0.3319(5) 0.5393(4) 0.3226(3) 0.0226(13) Uani 1 1 d . . . . .
Cu2 Cu 0.81483(10) 0.83664(7) 0.20023(5) 0.0315(3) Uani 1 1 d . . . . .
Cl2 Cl 0.5828(2) 1.20077(16) 0.13668(12) 0.0550(6) Uani 1 1 d . . . . .
C2 C 0.0856(6) 0.7124(4) 0.3016(3) 0.0234(16) Uani 1 1 d . . . . .
N2 N 0.1778(5) 0.6040(4) 0.2410(3) 0.0237(14) Uani 1 1 d . . . . .
F1 F 0.2033(5) 0.1667(3) 0.3797(3) 0.0620(16) Uani 1 1 d . . . . .
P1 P 0.2810(2) 0.22951(13) 0.40643(10) 0.0386(6) Uani 1 1 d . . . . .
F2 F 0.2478(4) 0.3020(3) 0.3609(2) 0.0397(12) Uani 1 1 d . . . . .
F3 F 0.3171(7) 0.1579(3) 0.4506(3) 0.072(2) Uani 1 1 d . . . . .
F4 F 0.3588(5) 0.2932(3) 0.4330(3) 0.0556(16) Uani 1 1 d . . . . .
F5 F 0.1731(6) 0.2585(4) 0.4616(3) 0.080(2) Uani 1 1 d . . . . .
F6 F 0.3894(5) 0.2024(3) 0.3513(2) 0.0459(13) Uani 1 1 d . . . . .
P2 P 0.3055(2) 0.15734(14) 0.04188(10) 0.0336(5) Uani 1 1 d . . . . .
F7 F 0.3353(5) 0.1039(3) 0.0993(2) 0.0544(15) Uani 1 1 d . . . . .
F8 F 0.3639(7) 0.2347(4) 0.0650(3) 0.092(3) Uani 1 1 d . . . . .
F9 F 0.2763(6) 0.2107(4) -0.0158(3) 0.071(2) Uani 1 1 d . . . . .
F10 F 0.1867(6) 0.1886(5) 0.0875(3) 0.086(2) Uani 1 1 d . . . . .
F11 F 0.2393(6) 0.0816(3) 0.0197(3) 0.0619(17) Uani 1 1 d . . . . .
F12 F 0.4208(6) 0.1286(7) -0.0033(3) 0.115(3) Uani 1 1 d . . . . .
C52 C 0.9647(9) 0.1330(6) 0.0221(4) 0.046(2) Uani 1 1 d . . . . .
H52A H 0.929964 0.123729 -0.014559 0.055 Uiso 1 1 calc R U . . .
H52B H 1.049079 0.136220 0.005811 0.055 Uiso 1 1 calc R U . . .
Cl51 Cl 0.9364(2) 0.04892(17) 0.07498(12) 0.0572(7) Uani 1 1 d . . . . .
Cl50 Cl 0.9072(3) 0.22911(19) 0.06070(17) 0.0788(9) Uani 1 1 d . . . . .
C62 C 0.0394(10) 0.4200(7) 0.4343(5) 0.063(3) Uani 1 1 d . . . . .
H62A H 0.077461 0.370732 0.408937 0.075 Uiso 1 1 calc R U . . .
H62B H 0.090984 0.438381 0.461003 0.075 Uiso 1 1 calc R U . . .
Cl61 Cl 0.0168(3) 0.50199(19) 0.38271(15) 0.0741(8) Uani 1 1 d . . . . .
Cl60 Cl -0.0922(3) 0.3909(2) 0.48370(14) 0.0756(9) Uani 1 1 d . . . . .
Cl72 Cl 0.5763(4) 0.3759(3) 0.2399(3) 0.1238(16) Uani 1 1 d . . . . .
Cl71 Cl 0.6676(5) 0.2640(3) 0.3216(3) 0.1400(18) Uani 1 1 d . . . . .
C70 C 0.684(2) 0.3201(14) 0.2558(11) 0.163(8) Uani 1 1 d . U . . .
H70A H 0.745967 0.358946 0.255924 0.195 Uiso 1 1 calc R U . . .
H70B H 0.712186 0.280940 0.219660 0.195 Uiso 1 1 calc R U . . .

loop_
_atom_site_aniso_label
_atom_site_aniso_U_11
_atom_site_aniso_U_22
_atom_site_aniso_U_33
_atom_site_aniso_U_23
_atom_site_aniso_U_13
_atom_site_aniso_U_12
Cu1 0.0336(7) 0.0183(6) 0.0278(6) -0.0059(4) -0.0019(5) -0.0085(5)
N1 0.028(3) 0.019(3) 0.017(3) -0.002(2) -0.004(3) -0.002(3)
Cl1 0.121(2) 0.0345(12) 0.0394(12) 0.0092(9) -0.0449(15) -0.0240(14)
C1 0.023(4) 0.018(4) 0.021(4) -0.004(3) 0.004(3) -0.008(3)
C3 0.026(4) 0.026(4) 0.025(4) -0.004(3) 0.000(3) -0.003(3)
N3 0.026(3) 0.013(3) 0.019(3) -0.005(2) -0.001(2) -0.006(3)
C4 0.027(4) 0.024(4) 0.023(4) -0.002(3) -0.002(3) -0.004(3)
N4 0.022(3) 0.022(3) 0.028(3) -0.010(3) -0.002(3) -0.002(3)
C6 0.035(5) 0.029(4) 0.020(4) 0.004(3) 0.001(3) -0.002(4)
C7 0.046(5) 0.042(5) 0.029(4) -0.011(4) -0.001(4) 0.001(4)
C8 0.040(5) 0.024(4) 0.026(4) -0.009(3) -0.001(4) 0.008(4)
C9 0.036(5) 0.025(4) 0.032(4) 0.001(3) -0.007(4) 0.000(4)
C10 0.027(4) 0.027(4) 0.027(4) -0.003(3) -0.002(3) 0.000(3)
C11 0.034(4) 0.026(4) 0.019(4) 0.000(3) -0.006(3) -0.008(4)
C12 0.031(5) 0.048(6) 0.059(6) -0.023(5) -0.003(4) -0.011(4)
C13 0.041(6) 0.059(7) 0.064(7) -0.018(5) -0.009(5) -0.021(5)
C14 0.054(6) 0.040(5) 0.052(6) -0.019(4) -0.015(5) -0.015(5)
C15 0.044(5) 0.044(6) 0.046(5) -0.021(4) -0.008(4) -0.002(4)
C16 0.036(5) 0.046(5) 0.031(4) -0.011(4) -0.010(4) -0.007(4)
C17 0.034(4) 0.024(4) 0.016(3) -0.002(3) -0.003(3) -0.007(3)
C18 0.033(4) 0.024(4) 0.022(4) -0.004(3) -0.006(3) -0.009(3)
C19 0.024(4) 0.022(4) 0.026(4) -0.006(3) -0.001(3) -0.009(3)
C20 0.026(4) 0.022(4) 0.020(4) -0.001(3) -0.004(3) -0.009(3)
C21 0.022(4) 0.021(4) 0.028(4) -0.001(3) -0.003(3) -0.006(3)
C22 0.026(4) 0.032(4) 0.027(4) -0.011(3) -0.006(3) -0.005(3)
C23 0.034(5) 0.020(4) 0.042(5) -0.007(3) -0.004(4) -0.007(4)
C24 0.031(4) 0.021(4) 0.041(5) -0.002(3) -0.005(4) 0.001(3)
C25 0.029(4) 0.030(4) 0.025(4) 0.005(3) -0.005(3) -0.009(4)
C26 0.027(4) 0.032(4) 0.029(4) -0.013(3) 0.001(3) -0.012(4)
C27 0.033(5) 0.034(5) 0.024(4) -0.005(3) 0.000(3) -0.008(4)
C28 0.046(5) 0.032(5) 0.044(5) -0.016(4) 0.000(4) -0.005(4)
C29 0.038(5) 0.049(6) 0.038(5) -0.025(4) 0.010(4) -0.012(4)
C30 0.046(5) 0.036(5) 0.035(5) -0.011(4) 0.003(4) -0.018(4)
C31 0.040(5) 0.034(5) 0.028(4) -0.001(3) 0.001(4) -0.023(4)
C32 0.020(4) 0.021(4) 0.028(4) 0.000(3) -0.003(3) -0.008(3)
C33 0.045(5) 0.027(4) 0.022(4) -0.003(3) -0.005(4) -0.010(4)
C34 0.045(5) 0.037(5) 0.032(4) 0.004(4) -0.016(4) -0.014(4)
C35 0.046(5) 0.020(4) 0.034(4) 0.010(3) -0.011(4) -0.014(4)
C36 0.033(4) 0.021(4) 0.036(4) 0.002(3) -0.004(4) -0.012(3)
N101 0.028(4) 0.025(3) 0.030(3) -0.001(3) -0.004(3) -0.007(3)
C101 0.036(5) 0.024(4) 0.026(4) -0.007(3) -0.005(3) -0.006(4)
N102 0.041(4) 0.020(3) 0.022(3) -0.003(2) -0.008(3) -0.007(3)
C102 0.029(4) 0.029(4) 0.031(4) 0.001(3) -0.011(3) -0.005(4)
N103 0.046(4) 0.027(4) 0.018(3) -0.004(3) -0.008(3) -0.007(3)
C103 0.030(4) 0.027(4) 0.032(4) 0.001(3) -0.009(3) -0.012(4)
N104 0.030(4) 0.027(4) 0.021(3) -0.008(3) -0.001(3) -0.002(3)
C104 0.033(4) 0.027(4) 0.023(4) 0.003(3) -0.006(3) -0.010(4)
N105 0.037(4) 0.032(4) 0.022(3) -0.001(3) -0.005(3) -0.011(3)
C106 0.070(7) 0.037(6) 0.058(6) -0.002(5) -0.005(6) -0.012(5)
C107 0.096(10) 0.031(6) 0.099(10) -0.002(6) -0.008(8) -0.013(6)
C108 0.105(10) 0.032(6) 0.081(9) -0.016(6) -0.012(7) -0.026(6)
C109 0.058(6) 0.042(6) 0.061(6) -0.026(5) -0.013(5) -0.010(5)
C110 0.052(6) 0.034(5) 0.045(5) -0.010(4) -0.023(4) 0.000(4)
C111 0.034(5) 0.030(4) 0.021(4) 0.008(3) -0.002(3) -0.008(4)
C112 0.033(5) 0.034(5) 0.027(4) 0.005(3) -0.008(4) -0.009(4)
C113 0.031(5) 0.055(6) 0.025(4) 0.003(4) 0.000(3) -0.011(4)
C114 0.034(5) 0.042(5) 0.029(4) -0.006(4) -0.001(4) 0.008(4)
C115 0.051(6) 0.028(5) 0.041(5) 0.001(4) 0.002(4) -0.003(4)
C116 0.051(5) 0.027(4) 0.026(4) 0.001(3) -0.001(4) -0.012(4)
C117 0.028(4) 0.033(4) 0.020(4) -0.004(3) -0.010(3) -0.005(3)
C118 0.031(4) 0.027(4) 0.027(4) 0.006(3) -0.006(3) -0.005(4)
C119 0.027(4) 0.030(4) 0.027(4) 0.001(3) -0.007(3) -0.004(3)
C120 0.038(5) 0.035(5) 0.019(4) -0.003(3) -0.005(3) -0.002(4)
C121 0.038(5) 0.030(4) 0.033(4) 0.000(3) -0.010(4) -0.005(4)
C122 0.062(6) 0.040(5) 0.035(5) -0.012(4) -0.016(5) -0.001(5)
C123 0.091(9) 0.045(6) 0.052(6) -0.026(5) -0.031(6) 0.008(6)
C124 0.067(7) 0.046(6) 0.041(5) -0.014(4) -0.029(5) 0.023(5)
C125 0.046(5) 0.046(5) 0.028(4) -0.010(4) -0.016(4) 0.001(4)
C126 0.032(4) 0.026(4) 0.024(4) -0.003(3) 0.000(3) -0.002(3)
C127 0.027(4) 0.036(5) 0.026(4) -0.002(3) -0.005(3) 0.000(4)
C128 0.030(4) 0.034(5) 0.041(5) -0.010(4) -0.005(4) -0.010(4)
C129 0.041(5) 0.028(5) 0.046(5) 0.004(4) -0.004(4) -0.009(4)
C130 0.052(6) 0.035(5) 0.035(5) 0.009(4) -0.008(4) -0.014(4)
C131 0.045(5) 0.035(5) 0.031(4) 0.000(4) -0.011(4) -0.010(4)
C132 0.030(4) 0.038(5) 0.023(4) 0.005(3) -0.004(3) -0.007(4)
C133 0.032(4) 0.033(5) 0.028(4) 0.001(3) -0.002(3) -0.007(4)
C134 0.037(5) 0.038(5) 0.041(5) 0.019(4) -0.010(4) -0.011(4)
C135 0.041(5) 0.052(6) 0.025(4) 0.008(4) -0.010(4) -0.016(4)
C136 0.051(5) 0.041(5) 0.020(4) 0.007(3) -0.005(4) -0.021(4)
C301 0.080(7) 0.022(4) 0.039(5) -0.007(4) -0.008(5) -0.013(5)
C302 0.041(5) 0.032(5) 0.026(4) -0.007(3) -0.001(4) -0.006(4)
N303 0.041(4) 0.018(4) 0.030(3) -0.007(3) -0.002(3) -0.010(3)
C402 0.080(8) 0.056(7) 0.043(6) -0.022(5) -0.001(5) -0.012(6)
C403 0.041(5) 0.037(5) 0.034(5) -0.011(4) -0.004(4) -0.019(4)
N404 0.041(4) 0.034(4) 0.027(4) -0.001(3) -0.006(3) -0.010(3)
C105 0.037(5) 0.025(4) 0.046(5) -0.004(4) -0.011(4) -0.014(4)
C5 0.030(4) 0.026(4) 0.021(4) -0.005(3) -0.003(3) -0.004(3)
N5 0.022(3) 0.021(3) 0.024(3) -0.002(2) -0.001(3) -0.008(3)
Cu2 0.0408(7) 0.0289(7) 0.0230(6) -0.0066(5) -0.0019(5) -0.0114(5)
Cl2 0.0572(15) 0.0550(15) 0.0550(14) 0.0136(11) -0.0194(12) 0.0066(12)
C2 0.029(4) 0.021(4) 0.017(3) 0.001(3) 0.001(3) -0.006(3)
N2 0.030(4) 0.021(3) 0.017(3) -0.006(2) 0.001(3) -0.005(3)
F1 0.072(4) 0.034(3) 0.085(4) 0.011(3) -0.024(3) -0.024(3)
P1 0.0630(16) 0.0244(11) 0.0276(11) 0.0027(8) -0.0079(10) -0.0072(11)
F2 0.057(3) 0.028(3) 0.032(2) 0.0004(19) -0.007(2) -0.007(2)
F3 0.129(6) 0.036(3) 0.055(4) 0.015(3) -0.029(4) -0.007(4)
F4 0.096(5) 0.029(3) 0.055(3) -0.006(2) -0.042(3) -0.003(3)
F5 0.098(5) 0.066(4) 0.054(4) 0.013(3) 0.026(4) 0.007(4)
F6 0.062(3) 0.033(3) 0.041(3) -0.007(2) -0.010(3) 0.002(3)
P2 0.0401(12) 0.0365(12) 0.0262(10) 0.0008(9) -0.0089(9) -0.0168(10)
F7 0.092(4) 0.036(3) 0.046(3) 0.007(2) -0.034(3) -0.015(3)
F8 0.160(7) 0.071(4) 0.074(4) 0.035(3) -0.071(5) -0.082(5)
F9 0.120(6) 0.054(4) 0.062(4) 0.028(3) -0.059(4) -0.050(4)
F10 0.062(4) 0.125(6) 0.066(4) -0.038(4) -0.012(3) 0.016(4)
F11 0.105(5) 0.043(3) 0.050(3) 0.008(3) -0.038(3) -0.034(3)
F12 0.041(4) 0.235(11) 0.063(5) -0.025(6) 0.000(3) 0.014(5)
C52 0.051(6) 0.046(6) 0.043(5) 0.000(4) -0.017(5) -0.007(5)
Cl51 0.0622(16) 0.0579(16) 0.0450(13) 0.0042(11) 0.0023(12) -0.0090(13)
Cl50 0.090(2) 0.0555(17) 0.094(2) -0.0176(16) -0.0296(19) 0.0061(16)
C62 0.056(7) 0.067(8) 0.060(7) 0.013(6) -0.002(5) -0.008(6)
Cl61 0.085(2) 0.0676(19) 0.0731(19) 0.0226(15) -0.0220(17) -0.0214(17)
Cl60 0.083(2) 0.0697(19) 0.0618(17) -0.0056(14) 0.0112(15) -0.0162(17)
Cl72 0.132(4) 0.097(3) 0.158(4) 0.002(3) -0.066(3) -0.004(3)
Cl71 0.157(5) 0.143(4) 0.124(4) 0.007(3) -0.043(4) 0.005(4)
C70 0.166(11) 0.171(12) 0.164(11) 0.052(9) -0.068(9) 0.011(9)

loop_
_atom_type_symbol
_atom_type_description
_atom_type_scat_dispersion_real
_atom_type_scat_dispersion_imag
_atom_type_scat_source
C C 0.0181 0.0091 'International Tables Vol C Tables 4.2.6.8 and 6.1.1.4'
H H 0.0000 0.0000 'International Tables Vol C Tables 4.2.6.8 and 6.1.1.4'
N N 0.0311 0.0180 'International Tables Vol C Tables 4.2.6.8 and 6.1.1.4'
F F 0.0727 0.0534 'International Tables Vol C Tables 4.2.6.8 and 6.1.1.4'
P P 0.2955 0.4335 'International Tables Vol C Tables 4.2.6.8 and 6.1.1.4'
Cl Cl 0.3639 0.7018 'International Tables Vol C Tables 4.2.6.8 and 6.1.1.4'
Cu Cu -1.9646 0.5888 'International Tables Vol C Tables 4.2.6.8 and 6.1.1.4'

loop_
_geom_angle_atom_site_label_1
_geom_angle_atom_site_label_2
_geom_angle_atom_site_label_3
_geom_angle
_geom_angle_site_symmetry_1
_geom_angle_site_symmetry_3
_geom_angle_publ_flag
N303 Cu1 N4 142.1(3) . . ?
N303 Cu1 N5 109.6(3) . . ?
N4 Cu1 N5 90.7(2) . . ?
N303 Cu1 N2 123.4(3) . . ?
N4 Cu1 N2 87.3(2) . . ?
N5 Cu1 N2 89.1(2) . . ?
C2 N1 N2 112.5(6) . . ?
C2 N1 C1 127.5(5) . . ?
N2 N1 C1 119.0(6) . . ?
N3 C1 N1 110.2(5) . . ?
N3 C1 C32 112.8(6) . . ?
N1 C1 C32 112.9(6) . . ?
N3 C1 H1 106.9 . . ?
N1 C1 H1 106.9 . . ?
C32 C1 H1 106.9 . . ?
C2 C3 C4 105.4(7) . . ?
C2 C3 H3 127.3 . . ?
C4 C3 H3 127.3 . . ?
C17 N3 N4 110.4(6) . . ?
C17 N3 C1 128.7(6) . . ?
N4 N3 C1 120.1(6) . . ?
N2 C4 C3 111.1(6) . . ?
N2 C4 C11 121.3(6) . . ?
C3 C4 C11 127.6(7) . . ?
C19 N4 N3 105.7(6) . . ?
C19 N4 Cu1 139.0(5) . . ?
N3 N4 Cu1 113.4(4) . . ?
C5 C6 C7 120.5(8) . . ?
C5 C6 H6 119.7 . . ?
C7 C6 H6 119.7 . . ?
C6 C7 C8 120.1(8) . . ?
C6 C7 H7 120.0 . . ?
C8 C7 H7 120.0 . . ?
C9 C8 C7 119.6(7) . . ?
C9 C8 H8 120.2 . . ?
C7 C8 H8 120.2 . . ?
C8 C9 C10 120.3(8) . . ?
C8 C9 H9 119.8 . . ?
C10 C9 H9 119.8 . . ?
C9 C10 C5 119.7(7) . . ?
C9 C10 H10 120.1 . . ?
C5 C10 H10 120.1 . . ?
C12 C11 C16 119.1(7) . . ?
C12 C11 C4 118.9(7) . . ?
C16 C11 C4 121.9(7) . . ?
C11 C12 C13 119.9(8) . . ?
C11 C12 H12 120.0 . . ?
C13 C12 H12 120.0 . . ?
C14 C13 C12 120.4(9) . . ?
C14 C13 H13 119.8 . . ?
C12 C13 H13 119.8 . . ?
C13 C14 C15 119.8(8) . . ?
C13 C14 H14 120.1 . . ?
C15 C14 H14 120.1 . . ?
C16 C15 C14 120.5(8) . . ?
C16 C15 H15 119.8 . . ?
C14 C15 H15 119.8 . . ?
C15 C16 C11 120.2(8) . . ?
C15 C16 H16 119.9 . . ?
C11 C16 H16 119.9 . . ?
C18 C17 N3 107.2(6) . . ?
C18 C17 C20 130.1(7) . . ?
N3 C17 C20 122.7(6) . . ?
C17 C18 C19 105.0(7) . . ?
C17 C18 H18 127.5 . . ?
C19 C18 H18 127.5 . . ?
N4 C19 C18 111.7(6) . . ?
N4 C19 C26 121.6(7) . . ?
C18 C19 C26 126.8(7) . . ?
C21 C20 C25 119.1(7) . . ?
C21 C20 C17 122.0(7) . . ?
C25 C20 C17 118.9(6) . . ?
C22 C21 C20 120.5(7) . . ?
C22 C21 H21 119.7 . . ?
C20 C21 H21 119.7 . . ?
C21 C22 C23 119.8(7) . . ?
C21 C22 H22 120.1 . . ?
C23 C22 H22 120.1 . . ?
C24 C23 C22 120.4(7) . . ?
C24 C23 H23 119.8 . . ?
C22 C23 H23 119.8 . . ?
C23 C24 C25 120.8(7) . . ?
C23 C24 H24 119.6 . . ?
C25 C24 H24 119.6 . . ?
C24 C25 C20 119.4(7) . . ?
C24 C25 H25 120.3 . . ?
C20 C25 H25 120.3 . . ?
C31 C26 C27 119.2(7) . . ?
C31 C26 C19 119.8(8) . . ?
C27 C26 C19 120.9(7) . . ?
C28 C27 C26 121.2(8) . . ?
C28 C27 H27 119.4 . . ?
C26 C27 H27 119.4 . . ?
C27 C28 C29 118.3(9) . . ?
C27 C28 H28 120.8 . . ?
C29 C28 H28 120.8 . . ?
C30 C29 C28 121.2(8) . . ?
C30 C29 H29 119.4 . . ?
C28 C29 H29 119.4 . . ?
C29 C30 C31 119.4(8) . . ?
C29 C30 H30 120.3 . . ?
C31 C30 H30 120.3 . . ?
C30 C31 C26 120.6(8) . . ?
C30 C31 H31 119.7 . . ?
C26 C31 H31 119.7 . . ?
N5 C32 C33 123.9(7) . . ?
N5 C32 C1 116.3(6) . . ?
C33 C32 C1 119.8(6) . . ?
C32 C33 C34 117.5(7) . . ?
C32 C33 H33 121.3 . . ?
C34 C33 H33 121.3 . . ?
C35 C34 C33 120.2(7) . . ?
C35 C34 Cl1 120.3(6) . . ?
C33 C34 Cl1 119.5(6) . . ?
C36 C35 C34 117.0(7) . . ?
C36 C35 H35 121.5 . . ?
C34 C35 H35 121.5 . . ?
N5 C36 C35 124.8(7) . . ?
N5 C36 H36 117.6 . . ?
C35 C36 H36 117.6 . . ?
C102 N101 N102 110.9(6) . . ?
C102 N101 C101 126.4(6) . . ?
N102 N101 C101 119.0(6) . . ?
N103 C101 N101 111.6(6) . . ?
N103 C101 C132 113.7(6) . . ?
N101 C101 C132 110.8(6) . . ?
N103 C101 H101 106.8 . . ?
N101 C101 H101 106.8 . . ?
C132 C101 H101 106.8 . . ?
C104 N102 N101 105.8(6) . . ?
C104 N102 Cu2 138.7(5) . . ?
N101 N102 Cu2 112.9(5) . . ?
C103 C102 N101 106.9(7) . . ?
C103 C102 C105 130.6(8) . . ?
N101 C102 C105 122.5(7) . . ?
C117 N103 N104 111.0(6) . . ?
C117 N103 C101 128.4(6) . . ?
N104 N103 C101 120.3(6) . . ?
C102 C103 C104 106.7(7) . . ?
C102 C103 H103 126.6 . . ?
C104 C103 H103 126.6 . . ?
C119 N104 N103 104.6(6) . . ?
C119 N104 Cu2 141.1(5) . . ?
N103 N104 Cu2 113.6(5) . . ?
N102 C104 C103 109.7(7) . . ?
N102 C104 C111 123.1(7) . . ?
C103 C104 C111 127.2(7) . . ?
C136 N105 C132 118.7(7) . . ?
C136 N105 Cu2 127.1(5) . . ?
C132 N105 Cu2 113.6(5) . . ?
C107 C106 C105 119.8(10) . . ?
C107 C106 H106 120.1 . . ?
C105 C106 H106 120.1 . . ?
C108 C107 C106 121.4(12) . . ?
C108 C107 H107 119.3 . . ?
C106 C107 H107 119.3 . . ?
C107 C108 C109 121.0(10) . . ?
C107 C108 H108 119.5 . . ?
C109 C108 H108 119.5 . . ?
C108 C109 C110 118.6(10) . . ?
C108 C109 H109 120.7 . . ?
C110 C109 H109 120.7 . . ?
C105 C110 C109 120.5(9) . . ?
C105 C110 H110 119.7 . . ?
C109 C110 H110 119.7 . . ?
C112 C111 C116 118.3(7) . . ?
C112 C111 C104 120.3(7) . . ?
C116 C111 C104 121.3(7) . . ?
C113 C112 C111 120.5(8) . . ?
C113 C112 H112 119.7 . . ?
C111 C112 H112 119.7 . . ?
C112 C113 C114 120.8(8) . . ?
C112 C113 H113 119.6 . . ?
C114 C113 H113 119.6 . . ?
C115 C114 C113 119.9(8) . . ?
C115 C114 H114 120.0 . . ?
C113 C114 H114 120.0 . . ?
C114 C115 C116 120.3(8) . . ?
C114 C115 H115 119.8 . . ?
C116 C115 H115 119.8 . . ?
C115 C116 C111 120.2(8) . . ?
C115 C116 H116 119.9 . . ?
C111 C116 H116 119.9 . . ?
N103 C117 C118 106.9(6) . . ?
N103 C117 C120 124.9(7) . . ?
C118 C117 C120 128.1(7) . . ?
C119 C118 C117 105.4(7) . . ?
C119 C118 H118 127.3 . . ?
C117 C118 H118 127.3 . . ?
N104 C119 C118 112.2(7) . . ?
N104 C119 C126 122.2(6) . . ?
C118 C119 C126 125.6(7) . . ?
C121 C120 C125 119.3(7) . . ?
C121 C120 C117 119.8(7) . . ?
C125 C120 C117 120.8(6) . . ?
C122 C121 C120 120.8(8) . . ?
C122 C121 H121 119.6 . . ?
C120 C121 H121 119.6 . . ?
C121 C122 C123 118.8(8) . . ?
C121 C122 H122 120.6 . . ?
C123 C122 H122 120.6 . . ?
C124 C123 C122 120.9(8) . . ?
C124 C123 H123 119.6 . . ?
C122 C123 H123 119.6 . . ?
C123 C124 C125 121.1(9) . . ?
C123 C124 H124 119.4 . . ?
C125 C124 H124 119.4 . . ?
C124 C125 C120 119.1(7) . . ?
C124 C125 H125 120.5 . . ?
C120 C125 H125 120.5 . . ?
C131 C126 C127 119.5(7) . . ?
C131 C126 C119 120.2(7) . . ?
C127 C126 C119 120.3(7) . . ?
C128 C127 C126 119.9(8) . . ?
C128 C127 H127 120.1 . . ?
C126 C127 H127 120.1 . . ?
C127 C128 C129 120.2(7) . . ?
C127 C128 H128 119.9 . . ?
C129 C128 H128 119.9 . . ?
C130 C129 C128 119.3(8) . . ?
C130 C129 H129 120.4 . . ?
C128 C129 H129 120.4 . . ?
C131 C130 C129 119.7(8) . . ?
C131 C130 H130 120.1 . . ?
C129 C130 H130 120.1 . . ?
C126 C131 C130 121.4(7) . . ?
C126 C131 H131 119.3 . . ?
C130 C131 H131 119.3 . . ?
N105 C132 C133 121.6(7) . . ?
N105 C132 C101 117.5(7) . . ?
C133 C132 C101 120.6(7) . . ?
C134 C133 C132 118.1(7) . . ?
C134 C133 H133 121.0 . . ?
C132 C133 H133 121.0 . . ?
C133 C134 C135 121.1(8) . . ?
C133 C134 Cl2 119.8(7) . . ?
C135 C134 Cl2 119.1(7) . . ?
C136 C135 C134 116.8(7) . . ?
C136 C135 H135 121.6 . . ?
C134 C135 H135 121.6 . . ?
N105 C136 C135 123.7(8) . . ?
N105 C136 H136 118.2 . . ?
C135 C136 H136 118.2 . . ?
C302 C301 H30A 109.5 . . ?
C302 C301 H30B 109.5 . . ?
H30A C301 H30B 109.5 . . ?
C302 C301 H30C 109.5 . . ?
H30A C301 H30C 109.5 . . ?
H30B C301 H30C 109.5 . . ?
N303 C302 C301 178.0(9) . . ?
C302 N303 Cu1 167.4(6) . . ?
C403 C402 H40A 109.5 . . ?
C403 C402 H40B 109.5 . . ?
H40A C402 H40B 109.5 . . ?
C403 C402 H40C 109.5 . . ?
H40A C402 H40C 109.5 . . ?
H40B C402 H40C 109.5 . . ?
N404 C403 C402 178.9(11) . . ?
C403 N404 Cu2 173.3(8) . . ?
C110 C105 C106 118.6(8) . . ?
C110 C105 C102 122.5(8) . . ?
C106 C105 C102 118.9(8) . . ?
C6 C5 C10 119.7(7) . . ?
C6 C5 C2 121.1(7) . . ?
C10 C5 C2 119.2(6) . . ?
C36 N5 C32 116.5(6) . . ?
C36 N5 Cu1 127.5(5) . . ?
C32 N5 Cu1 115.7(5) . . ?
N404 Cu2 N104 134.6(3) . . ?
N404 Cu2 N102 123.2(3) . . ?
N104 Cu2 N102 90.6(2) . . ?
N404 Cu2 N105 117.8(3) . . ?
N104 Cu2 N105 90.1(2) . . ?
N102 Cu2 N105 87.8(2) . . ?
N1 C2 C3 106.3(6) . . ?
N1 C2 C5 123.7(6) . . ?
C3 C2 C5 129.9(7) . . ?
C4 N2 N1 104.7(6) . . ?
C4 N2 Cu1 139.0(5) . . ?
N1 N2 Cu1 112.9(4) . . ?
F6 P1 F3 89.7(3) . . ?
F6 P1 F5 178.9(4) . . ?
F3 P1 F5 90.9(4) . . ?
F6 P1 F1 90.6(3) . . ?
F3 P1 F1 90.9(3) . . ?
F5 P1 F1 90.3(4) . . ?
F6 P1 F4 89.4(3) . . ?
F3 P1 F4 89.5(3) . . ?
F5 P1 F4 89.7(4) . . ?
F1 P1 F4 179.6(3) . . ?
F6 P1 F2 89.0(3) . . ?
F3 P1 F2 178.6(4) . . ?
F5 P1 F2 90.3(3) . . ?
F1 P1 F2 89.7(3) . . ?
F4 P1 F2 89.8(3) . . ?
F12 P2 F8 90.9(5) . . ?
F12 P2 F10 178.8(5) . . ?
F8 P2 F10 88.7(4) . . ?
F12 P2 F7 91.8(4) . . ?
F8 P2 F7 88.7(3) . . ?
F10 P2 F7 89.3(4) . . ?
F12 P2 F9 87.9(4) . . ?
F8 P2 F9 91.4(3) . . ?
F10 P2 F9 90.9(4) . . ?
F7 P2 F9 179.7(5) . . ?
F12 P2 F11 92.1(4) . . ?
F8 P2 F11 176.8(5) . . ?
F10 P2 F11 88.3(4) . . ?
F7 P2 F11 92.4(3) . . ?
F9 P2 F11 87.5(3) . . ?
Cl51 C52 Cl50 110.6(5) . . ?
Cl51 C52 H52A 109.5 . . ?
Cl50 C52 H52A 109.5 . . ?
Cl51 C52 H52B 109.5 . . ?
Cl50 C52 H52B 109.5 . . ?
H52A C52 H52B 108.1 . . ?
Cl60 C62 Cl61 110.9(6) . . ?
Cl60 C62 H62A 109.5 . . ?
Cl61 C62 H62A 109.5 . . ?
Cl60 C62 H62B 109.5 . . ?
Cl61 C62 H62B 109.5 . . ?
H62A C62 H62B 108.0 . . ?
Cl72 C70 Cl71 121.1(15) . . ?
Cl72 C70 H70A 107.0 . . ?
Cl71 C70 H70A 107.0 . . ?
Cl72 C70 H70B 107.0 . . ?
Cl71 C70 H70B 107.0 . . ?
H70A C70 H70B 106.8 . . ?

loop_
_geom_bond_atom_site_label_1
_geom_bond_atom_site_label_2
_geom_bond_distance
_geom_bond_site_symmetry_2
_geom_bond_publ_flag
Cu1 N303 1.888(6) . ?
Cu1 N4 2.047(6) . ?
Cu1 N5 2.116(6) . ?
Cu1 N2 2.124(6) . ?
N1 C2 1.346(9) . ?
N1 N2 1.369(7) . ?
N1 C1 1.473(9) . ?
Cl1 C34 1.737(8) . ?
C1 N3 1.456(9) . ?
C1 C32 1.514(10) . ?
C1 H1 1.0000 . ?
C3 C2 1.377(10) . ?
C3 C4 1.415(10) . ?
C3 H3 0.9500 . ?
N3 C17 1.374(9) . ?
N3 N4 1.384(7) . ?
C4 N2 1.323(10) . ?
C4 C11 1.481(9) . ?
N4 C19 1.311(10) . ?
C6 C5 1.379(10) . ?
C6 C7 1.384(11) . ?
C6 H6 0.9500 . ?
C7 C8 1.403(12) . ?
C7 H7 0.9500 . ?
C8 C9 1.375(11) . ?
C8 H8 0.9500 . ?
C9 C10 1.399(10) . ?
C9 H9 0.9500 . ?
C10 C5 1.400(11) . ?
C10 H10 0.9500 . ?
C11 C12 1.377(11) . ?
C11 C16 1.400(10) . ?
C12 C13 1.421(11) . ?
C12 H12 0.9500 . ?
C13 C14 1.352(13) . ?
C13 H13 0.9500 . ?
C14 C15 1.397(13) . ?
C14 H14 0.9500 . ?
C15 C16 1.378(11) . ?
C15 H15 0.9500 . ?
C16 H16 0.9500 . ?
C17 C18 1.373(10) . ?
C17 C20 1.470(9) . ?
C18 C19 1.422(10) . ?
C18 H18 0.9500 . ?
C19 C26 1.482(9) . ?
C20 C21 1.396(10) . ?
C20 C25 1.411(10) . ?
C21 C22 1.380(10) . ?
C21 H21 0.9500 . ?
C22 C23 1.402(11) . ?
C22 H22 0.9500 . ?
C23 C24 1.361(11) . ?
C23 H23 0.9500 . ?
C24 C25 1.394(10) . ?
C24 H24 0.9500 . ?
C25 H25 0.9500 . ?
C26 C31 1.393(11) . ?
C26 C27 1.396(11) . ?
C27 C28 1.380(10) . ?
C27 H27 0.9500 . ?
C28 C29 1.415(13) . ?
C28 H28 0.9500 . ?
C29 C30 1.377(13) . ?
C29 H29 0.9500 . ?
C30 C31 1.390(11) . ?
C30 H30 0.9500 . ?
C31 H31 0.9500 . ?
C32 N5 1.350(9) . ?
C32 C33 1.361(10) . ?
C33 C34 1.390(11) . ?
C33 H33 0.9500 . ?
C34 C35 1.388(11) . ?
C35 C36 1.362(11) . ?
C35 H35 0.9500 . ?
C36 N5 1.337(10) . ?
C36 H36 0.9500 . ?
N101 C102 1.368(10) . ?
N101 N102 1.369(8) . ?
N101 C101 1.458(10) . ?
C101 N103 1.444(10) . ?
C101 C132 1.519(11) . ?
C101 H101 1.0000 . ?
N102 C104 1.329(10) . ?
N102 Cu2 2.118(6) . ?
C102 C103 1.345(11) . ?
C102 C105 1.465(10) . ?
N103 C117 1.361(9) . ?
N103 N104 1.377(8) . ?
C103 C104 1.420(10) . ?
C103 H103 0.9500 . ?
N104 C119 1.340(10) . ?
N104 Cu2 2.025(6) . ?
C104 C111 1.476(10) . ?
N105 C136 1.313(10) . ?
N105 C132 1.359(10) . ?
N105 Cu2 2.131(7) . ?
C106 C107 1.368(14) . ?
C106 C105 1.413(13) . ?
C106 H106 0.9500 . ?
C107 C108 1.342(17) . ?
C107 H107 0.9500 . ?
C108 C109 1.395(16) . ?
C108 H108 0.9500 . ?
C109 C110 1.400(11) . ?
C109 H109 0.9500 . ?
C110 C105 1.386(12) . ?
C110 H110 0.9500 . ?
C111 C112 1.407(11) . ?
C111 C116 1.411(11) . ?
C112 C113 1.368(11) . ?
C112 H112 0.9500 . ?
C113 C114 1.390(12) . ?
C113 H113 0.9500 . ?
C114 C115 1.376(12) . ?
C114 H114 0.9500 . ?
C115 C116 1.389(11) . ?
C115 H115 0.9500 . ?
C116 H116 0.9500 . ?
C117 C118 1.386(11) . ?
C117 C120 1.482(10) . ?
C118 C119 1.380(10) . ?
C118 H118 0.9500 . ?
C119 C126 1.493(11) . ?
C120 C121 1.387(11) . ?
C120 C125 1.407(12) . ?
C121 C122 1.373(11) . ?
C121 H121 0.9500 . ?
C122 C123 1.396(13) . ?
C122 H122 0.9500 . ?
C123 C124 1.353(12) . ?
C123 H123 0.9500 . ?
C124 C125 1.370(11) . ?
C124 H124 0.9500 . ?
C125 H125 0.9500 . ?
C126 C131 1.377(11) . ?
C126 C127 1.405(10) . ?
C127 C128 1.385(11) . ?
C127 H127 0.9500 . ?
C128 C129 1.405(12) . ?
C128 H128 0.9500 . ?
C129 C130 1.402(12) . ?
C129 H129 0.9500 . ?
C130 C131 1.379(11) . ?
C130 H130 0.9500 . ?
C131 H131 0.9500 . ?
C132 C133 1.379(11) . ?
C133 C134 1.356(11) . ?
C133 H133 0.9500 . ?
C134 C135 1.396(12) . ?
C134 Cl2 1.749(9) . ?
C135 C136 1.368(12) . ?
C135 H135 0.9500 . ?
C136 H136 0.9500 . ?
C301 C302 1.473(11) . ?
C301 H30A 0.9800 . ?
C301 H30B 0.9800 . ?
C301 H30C 0.9800 . ?
C302 N303 1.140(10) . ?
C402 C403 1.465(11) . ?
C402 H40A 0.9800 . ?
C402 H40B 0.9800 . ?
C402 H40C 0.9800 . ?
C403 N404 1.114(10) . ?
N404 Cu2 1.889(6) . ?
C5 C2 1.478(9) . ?
F1 P1 1.593(6) . ?
P1 F6 1.588(6) . ?
P1 F3 1.589(6) . ?
P1 F5 1.591(6) . ?
P1 F4 1.600(5) . ?
P1 F2 1.605(5) . ?
P2 F12 1.542(7) . ?
P2 F8 1.582(6) . ?
P2 F10 1.589(7) . ?
P2 F7 1.595(5) . ?
P2 F9 1.598(6) . ?
P2 F11 1.606(5) . ?
C52 Cl51 1.747(10) . ?
C52 Cl50 1.779(9) . ?
C52 H52A 0.9900 . ?
C52 H52B 0.9900 . ?
C62 Cl60 1.761(11) . ?
C62 Cl61 1.762(11) . ?
C62 H62A 0.9900 . ?
C62 H62B 0.9900 . ?
Cl72 C70 1.625(19) . ?
Cl71 C70 1.65(2) . ?
C70 H70A 0.9900 . ?
C70 H70B 0.9900 . ?

loop_
_geom_hbond_atom_site_label_D
_geom_hbond_atom_site_label_H
_geom_hbond_atom_site_label_A
_geom_hbond_distance_DH
_geom_hbond_distance_HA
_geom_hbond_distance_DA
_geom_hbond_angle_DHA
_geom_hbond_site_symmetry_A
_geom_hbond_publ_flag
C36 H36 F2 0.95 2.37 3.197(9) 144.8 . yes
C118 H118 F3 0.95 2.39 3.218(9) 145.4 2_666 yes
C133 H133 Cl71 0.95 2.75 3.695(9) 175.7 1_565 yes
C301 H30A F7 0.98 2.46 3.368(10) 154.3 . yes
C301 H30A F8 0.98 2.44 3.297(11) 145.6 . yes
C52 H52B F11 0.99 2.47 3.328(12) 144.1 1_655 yes
C62 H62A F2 0.99 2.29 3.165(13) 146.8 . yes
C62 H62A F5 0.99 2.48 3.088(14) 119.1 . yes

loop_
_geom_torsion_atom_site_label_1
_geom_torsion_atom_site_label_2
_geom_torsion_atom_site_label_3
_geom_torsion_atom_site_label_4
_geom_torsion
_geom_torsion_site_symmetry_1
_geom_torsion_site_symmetry_2
_geom_torsion_site_symmetry_3
_geom_torsion_site_symmetry_4
_geom_torsion_publ_flag
C2 N1 C1 N3 -135.0(7) . . . . ?
N2 N1 C1 N3 57.2(8) . . . . ?
C2 N1 C1 C32 97.9(8) . . . . ?
N2 N1 C1 C32 -69.8(8) . . . . ?
N1 C1 N3 C17 102.3(8) . . . . ?
C32 C1 N3 C17 -130.5(7) . . . . ?
N1 C1 N3 N4 -66.7(8) . . . . ?
C32 C1 N3 N4 60.4(8) . . . . ?
C2 C3 C4 N2 2.4(9) . . . . ?
C2 C3 C4 C11 -174.9(7) . . . . ?
C17 N3 N4 C19 0.8(8) . . . . ?
C1 N3 N4 C19 171.7(6) . . . . ?
C17 N3 N4 Cu1 -166.8(5) . . . . ?
C1 N3 N4 Cu1 4.1(8) . . . . ?
C5 C6 C7 C8 1.9(13) . . . . ?
C6 C7 C8 C9 -2.0(13) . . . . ?
C7 C8 C9 C10 1.8(12) . . . . ?
C8 C9 C10 C5 -1.6(12) . . . . ?
N2 C4 C11 C12 170.4(8) . . . . ?
C3 C4 C11 C12 -12.5(13) . . . . ?
N2 C4 C11 C16 -11.2(12) . . . . ?
C3 C4 C11 C16 165.9(8) . . . . ?
C16 C11 C12 C13 -0.6(15) . . . . ?
C4 C11 C12 C13 177.9(9) . . . . ?
C11 C12 C13 C14 0.5(17) . . . . ?
C12 C13 C14 C15 0.8(17) . . . . ?
C13 C14 C15 C16 -2.2(16) . . . . ?
C14 C15 C16 C11 2.2(15) . . . . ?
C12 C11 C16 C15 -0.8(14) . . . . ?
C4 C11 C16 C15 -179.2(8) . . . . ?
N4 N3 C17 C18 0.3(8) . . . . ?
C1 N3 C17 C18 -169.7(7) . . . . ?
N4 N3 C17 C20 -178.2(6) . . . . ?
C1 N3 C17 C20 11.9(11) . . . . ?
N3 C17 C18 C19 -1.1(8) . . . . ?
C20 C17 C18 C19 177.1(7) . . . . ?
N3 N4 C19 C18 -1.5(8) . . . . ?
Cu1 N4 C19 C18 161.0(6) . . . . ?
N3 N4 C19 C26 177.3(6) . . . . ?
Cu1 N4 C19 C26 -20.2(12) . . . . ?
C17 C18 C19 N4 1.7(9) . . . . ?
C17 C18 C19 C26 -177.0(7) . . . . ?
C18 C17 C20 C21 -126.2(9) . . . . ?
N3 C17 C20 C21 51.9(11) . . . . ?
C18 C17 C20 C25 50.1(11) . . . . ?
N3 C17 C20 C25 -131.8(8) . . . . ?
C25 C20 C21 C22 1.4(11) . . . . ?
C17 C20 C21 C22 177.7(7) . . . . ?
C20 C21 C22 C23 0.3(11) . . . . ?
C21 C22 C23 C24 -1.3(12) . . . . ?
C22 C23 C24 C25 0.4(13) . . . . ?
C23 C24 C25 C20 1.3(12) . . . . ?
C21 C20 C25 C24 -2.2(11) . . . . ?
C17 C20 C25 C24 -178.6(7) . . . . ?
N4 C19 C26 C31 149.9(8) . . . . ?
C18 C19 C26 C31 -31.4(11) . . . . ?
N4 C19 C26 C27 -32.0(11) . . . . ?
C18 C19 C26 C27 146.6(8) . . . . ?
C31 C26 C27 C28 -0.5(12) . . . . ?
C19 C26 C27 C28 -178.5(7) . . . . ?
C26 C27 C28 C29 0.6(12) . . . . ?
C27 C28 C29 C30 -1.1(13) . . . . ?
C28 C29 C30 C31 1.5(13) . . . . ?
C29 C30 C31 C26 -1.3(12) . . . . ?
C27 C26 C31 C30 0.8(12) . . . . ?
C19 C26 C31 C30 178.9(7) . . . . ?
N3 C1 C32 N5 -66.7(8) . . . . ?
N1 C1 C32 N5 59.0(8) . . . . ?
N3 C1 C32 C33 113.0(8) . . . . ?
N1 C1 C32 C33 -121.3(7) . . . . ?
N5 C32 C33 C34 0.7(12) . . . . ?
C1 C32 C33 C34 -179.0(7) . . . . ?
C32 C33 C34 C35 -3.2(13) . . . . ?
C32 C33 C34 Cl1 177.7(6) . . . . ?
C33 C34 C35 C36 3.2(13) . . . . ?
Cl1 C34 C35 C36 -177.7(7) . . . . ?
C34 C35 C36 N5 -0.8(13) . . . . ?
C102 N101 C101 N103 -138.9(7) . . . . ?
N102 N101 C101 N103 64.7(8) . . . . ?
C102 N101 C101 C132 93.3(8) . . . . ?
N102 N101 C101 C132 -63.1(9) . . . . ?
C102 N101 N102 C104 1.7(8) . . . . ?
C101 N101 N102 C104 161.5(7) . . . . ?
C102 N101 N102 Cu2 -163.6(5) . . . . ?
C101 N101 N102 Cu2 -3.7(8) . . . . ?
N102 N101 C102 C103 -1.3(9) . . . . ?
C101 N101 C102 C103 -159.3(7) . . . . ?
N102 N101 C102 C105 177.9(7) . . . . ?
C101 N101 C102 C105 19.9(11) . . . . ?
N101 C101 N103 C117 107.9(8) . . . . ?
C132 C101 N103 C117 -125.9(8) . . . . ?
N101 C101 N103 N104 -64.5(8) . . . . ?
C132 C101 N103 N104 61.8(9) . . . . ?
N101 C102 C103 C104 0.4(9) . . . . ?
C105 C102 C103 C104 -178.7(8) . . . . ?
C117 N103 N104 C119 -0.2(8) . . . . ?
C101 N103 N104 C119 173.4(7) . . . . ?
C117 N103 N104 Cu2 -172.4(5) . . . . ?
C101 N103 N104 Cu2 1.2(8) . . . . ?
N101 N102 C104 C103 -1.4(8) . . . . ?
Cu2 N102 C104 C103 157.8(6) . . . . ?
N101 N102 C104 C111 175.9(7) . . . . ?
Cu2 N102 C104 C111 -24.9(12) . . . . ?
C102 C103 C104 N102 0.6(9) . . . . ?
C102 C103 C104 C111 -176.5(7) . . . . ?
C105 C106 C107 C108 -3(2) . . . . ?
C106 C107 C108 C109 3(2) . . . . ?
C107 C108 C109 C110 -0.9(19) . . . . ?
C108 C109 C110 C105 0.3(15) . . . . ?
N102 C104 C111 C112 158.9(7) . . . . ?
C103 C104 C111 C112 -24.4(12) . . . . ?
N102 C104 C111 C116 -24.8(11) . . . . ?
C103 C104 C111 C116 152.0(8) . . . . ?
C116 C111 C112 C113 1.3(11) . . . . ?
C104 C111 C112 C113 177.8(7) . . . . ?
C111 C112 C113 C114 -0.3(12) . . . . ?
C112 C113 C114 C115 -0.5(12) . . . . ?
C113 C114 C115 C116 0.2(13) . . . . ?
C114 C115 C116 C111 0.8(13) . . . . ?
C112 C111 C116 C115 -1.6(12) . . . . ?
C104 C111 C116 C115 -178.0(8) . . . . ?
N104 N103 C117 C118 1.1(8) . . . . ?
C101 N103 C117 C118 -171.9(7) . . . . ?
N104 N103 C117 C120 -177.2(7) . . . . ?
C101 N103 C117 C120 9.9(12) . . . . ?
N103 C117 C118 C119 -1.4(8) . . . . ?
C120 C117 C118 C119 176.7(7) . . . . ?
N103 N104 C119 C118 -0.7(9) . . . . ?
Cu2 N104 C119 C118 167.8(6) . . . . ?
N103 N104 C119 C126 177.9(7) . . . . ?
Cu2 N104 C119 C126 -13.6(13) . . . . ?
C117 C118 C119 N104 1.4(9) . . . . ?
C117 C118 C119 C126 -177.2(7) . . . . ?
N103 C117 C120 C121 -129.2(9) . . . . ?
C118 C117 C120 C121 52.9(12) . . . . ?
N103 C117 C120 C125 53.9(12) . . . . ?
C118 C117 C120 C125 -124.0(9) . . . . ?
C125 C120 C121 C122 1.4(13) . . . . ?
C117 C120 C121 C122 -175.5(8) . . . . ?
C120 C121 C122 C123 0.0(15) . . . . ?
C121 C122 C123 C124 -0.7(17) . . . . ?
C122 C123 C124 C125 -0.1(18) . . . . ?
C123 C124 C125 C120 1.6(16) . . . . ?
C121 C120 C125 C124 -2.2(14) . . . . ?
C117 C120 C125 C124 174.7(9) . . . . ?
N104 C119 C126 C131 147.0(8) . . . . ?
C118 C119 C126 C131 -34.6(12) . . . . ?
N104 C119 C126 C127 -35.4(11) . . . . ?
C118 C119 C126 C127 143.0(8) . . . . ?
C131 C126 C127 C128 1.1(12) . . . . ?
C119 C126 C127 C128 -176.5(7) . . . . ?
C126 C127 C128 C129 -1.5(12) . . . . ?
C127 C128 C129 C130 0.3(13) . . . . ?
C128 C129 C130 C131 1.4(14) . . . . ?
C127 C126 C131 C130 0.6(13) . . . . ?
C119 C126 C131 C130 178.2(8) . . . . ?
C129 C130 C131 C126 -1.8(14) . . . . ?
C136 N105 C132 C133 -0.4(12) . . . . ?
Cu2 N105 C132 C133 171.6(6) . . . . ?
C136 N105 C132 C101 -174.9(7) . . . . ?
Cu2 N105 C132 C101 -2.9(9) . . . . ?
N103 C101 C132 N105 -59.1(9) . . . . ?
N101 C101 C132 N105 67.6(9) . . . . ?
N103 C101 C132 C133 126.4(8) . . . . ?
N101 C101 C132 C133 -107.0(8) . . . . ?
N105 C132 C133 C134 -0.4(12) . . . . ?
C101 C132 C133 C134 173.9(8) . . . . ?
C132 C133 C134 C135 0.5(13) . . . . ?
C132 C133 C134 Cl2 -177.2(7) . . . . ?
C133 C134 C135 C136 0.2(13) . . . . ?
Cl2 C134 C135 C136 177.9(7) . . . . ?
C132 N105 C136 C135 1.2(13) . . . . ?
Cu2 N105 C136 C135 -169.6(7) . . . . ?
C134 C135 C136 N105 -1.1(14) . . . . ?
N4 Cu1 N303 C302 147(3) . . . . ?
N5 Cu1 N303 C302 29(3) . . . . ?
N2 Cu1 N303 C302 -74(3) . . . . ?
C109 C110 C105 C106 -1.2(13) . . . . ?
C109 C110 C105 C102 177.3(8) . . . . ?
C107 C106 C105 C110 2.7(15) . . . . ?
C107 C106 C105 C102 -175.8(10) . . . . ?
C103 C102 C105 C110 -125.0(10) . . . . ?
N101 C102 C105 C110 56.0(11) . . . . ?
C103 C102 C105 C106 53.4(13) . . . . ?
N101 C102 C105 C106 -125.5(9) . . . . ?
C7 C6 C5 C10 -1.7(12) . . . . ?
C7 C6 C5 C2 -178.5(7) . . . . ?
C9 C10 C5 C6 1.5(11) . . . . ?
C9 C10 C5 C2 178.4(7) . . . . ?
C35 C36 N5 C32 -1.6(12) . . . . ?
C35 C36 N5 Cu1 171.3(6) . . . . ?
C33 C32 N5 C36 1.6(11) . . . . ?
C1 C32 N5 C36 -178.7(6) . . . . ?
C33 C32 N5 Cu1 -172.2(6) . . . . ?
C1 C32 N5 Cu1 7.5(8) . . . . ?
N2 N1 C2 C3 -0.6(8) . . . . ?
C1 N1 C2 C3 -169.0(7) . . . . ?
N2 N1 C2 C5 -179.8(6) . . . . ?
C1 N1 C2 C5 11.8(11) . . . . ?
C4 C3 C2 N1 -1.1(8) . . . . ?
C4 C3 C2 C5 178.1(7) . . . . ?
C6 C5 C2 N1 -120.5(8) . . . . ?
C10 C5 C2 N1 62.7(10) . . . . ?
C6 C5 C2 C3 60.5(12) . . . . ?
C10 C5 C2 C3 -116.3(9) . . . . ?
C3 C4 N2 N1 -2.7(8) . . . . ?
C11 C4 N2 N1 174.9(7) . . . . ?
C3 C4 N2 Cu1 153.5(6) . . . . ?
C11 C4 N2 Cu1 -28.9(12) . . . . ?
C2 N1 N2 C4 2.1(8) . . . . ?
C1 N1 N2 C4 171.6(6) . . . . ?
C2 N1 N2 Cu1 -161.3(5) . . . . ?
C1 N1 N2 Cu1 8.2(7) . . . . ?
